data_4061050
loop_
_publ_author_name
'Caballero, Agust\'in'
'Jal\'on, F\'elix A.'
'Manzano, Blanca R.'
'Espino, Gustavo'
'P\'erez-Manrique, Mercedes'
'Mucientes, Antonio'
'Poblete, Francisco J.'
'Maestro, Miguel'

_publ_section_title
;
 Ruthenium Arene Derivatives with PN Hemilabile Ligands.
 P--C Cleavage and Phosphine to Phosphinite Transformation
;
_journal_coden_ASTM ORGND7
_journal_issue 24
_journal_name_full Organometallics
_journal_page_first 5694
_journal_page_last 5706
_journal_paper_doi 10.1021/om049438o
_journal_volume 23
_journal_year 2004
_chemical_formula_moiety 'C22 H22 Cl2 N2 P Ru, B F4'
_chemical_formula_sum 'C22 H22 B Cl2 F4 N2 P Ru'
_chemical_formula_weight 604.17
_space_group_IT_number 14
_symmetry_cell_setting monoclinic
_symmetry_space_group_name_Hall '-P 2yn'
_symmetry_space_group_name_H-M 'P 1 21/n 1'
_cell_angle_alpha 90.00
_cell_angle_beta 94.892(12)
_cell_angle_gamma 90.00
_cell_formula_units_Z 4
_cell_length_a 10.180(6)
_cell_length_b 13.035(7)
_cell_length_c 17.884(10)
_cell_measurement_temperature 173(2)
_cell_volume 2364(2)
_diffrn_ambient_temperature 173(2)
_exptl_crystal_density_diffrn 1.697
_cod_depositor_comments
;
The following automatic conversions were performed:
'_symmetry_cell_setting' value 'Monoclinic' changed to 'monoclinic'
according to '/home/saulius/struct/CIF-dictionaries/cif_core.dic'
dictionary named 'cif_core.dic' version 2.4.1 from 2010-06-29.

Automatic conversion script
Id: cif_fix_enum 1527 2010-12-29 10:47:43Z saulius 
;
_cod_original_sg_symbol_H-M 'P 21/n'
_cod_database_code 4061050

loop_
_symmetry_equiv_pos_as_xyz
'x, y, z'
'-x+1/2, y+1/2, -z+1/2'
'-x, -y, -z'
'x-1/2, -y-1/2, z-1/2'

loop_
_atom_site_label
_atom_site_type_symbol
_atom_site_fract_x
_atom_site_fract_y
_atom_site_fract_z
_atom_site_U_iso_or_equiv
_atom_site_adp_type
_atom_site_occupancy
_atom_site_symmetry_multiplicity
_atom_site_calc_flag
_atom_site_refinement_flags
_atom_site_disorder_assembly
_atom_site_disorder_group
Ru1 Ru 0.34912(3) 0.39452(2) 0.104348(16) 0.01764(9) Uani 1 1 d . . .
Cl1 Cl 0.21544(10) 0.46954(7) 0.00170(5) 0.0253(2) Uani 1 1 d . . .
Cl2 Cl 0.43346(11) 0.56536(7) 0.13191(5) 0.0285(3) Uani 1 1 d . . .
P1 P 0.17374(10) 0.42232(7) 0.17844(5) 0.0178(2) Uani 1 1 d . . .
N1 N 0.1427(4) 0.6236(2) 0.12909(18) 0.0273(9) Uani 1 1 d . . .
H1A H 0.228(4) 0.621(3) 0.118(2) 0.042(14) Uiso 1 1 d . . .
N2 N -0.0397(3) 0.5720(2) 0.16843(16) 0.0213(8) Uani 1 1 d . . .
C1 C 0.3478(6) 0.2339(4) 0.1340(4) 0.0506(17) Uani 1 1 d . . .
H1B H 0.293(5) 0.205(4) 0.157(3) 0.058(17) Uiso 1 1 d . . .
C2 C 0.3383(5) 0.2412(4) 0.0564(3) 0.0435(14) Uani 1 1 d . . .
H2 H 0.267(5) 0.214(3) 0.031(2) 0.050(15) Uiso 1 1 d . . .
C3 C 0.4346(6) 0.2939(4) 0.0209(3) 0.0416(13) Uani 1 1 d . . .
H3 H 0.431(4) 0.303(3) -0.030(2) 0.042(13) Uiso 1 1 d . . .
C4 C 0.5358(5) 0.3412(4) 0.0615(3) 0.0430(13) Uani 1 1 d . . .
H4 H 0.604(5) 0.386(4) 0.037(3) 0.077(17) Uiso 1 1 d . . .
C5 C 0.5444(5) 0.3358(4) 0.1402(3) 0.0486(15) Uani 1 1 d . . .
H5 H 0.402(4) 0.464(3) 0.2713(19) 0.023(10) Uiso 1 1 d . . .
H5 H 0.603(4) 0.375(3) 0.169(2) 0.045(14) Uiso 1 1 d . . .
C6 C 0.4532(6) 0.2816(4) 0.1769(3) 0.0470(16) Uani 1 1 d . . .
H6 H 0.459(4) 0.284(3) 0.225(2) 0.041(14) Uiso 1 1 d . . .
C7 C 0.2117(4) 0.4336(3) 0.2800(2) 0.0187(9) Uani 1 1 d . . .
C8 C 0.3377(4) 0.4618(3) 0.3068(2) 0.0219(9) Uani 1 1 d . . .
C9 C 0.3688(5) 0.4788(3) 0.3826(2) 0.0264(10) Uani 1 1 d . . .
H9 H 0.442(4) 0.504(3) 0.396(2) 0.047(15) Uiso 1 1 d . . .
C10 C 0.2723(5) 0.4677(3) 0.4322(2) 0.0290(11) Uani 1 1 d . . .
H10 H 0.291(4) 0.484(3) 0.485(2) 0.037(12) Uiso 1 1 d . . .
C11 C 0.1477(5) 0.4393(4) 0.4065(2) 0.0354(12) Uani 1 1 d . . .
H11 H 0.083(4) 0.435(3) 0.437(2) 0.035(12) Uiso 1 1 d . . .
C12 C 0.1142(4) 0.4221(3) 0.3304(2) 0.0303(11) Uani 1 1 d . . .
H12 H 0.025(4) 0.399(3) 0.312(2) 0.033(11) Uiso 1 1 d . . .
C13 C 0.0460(4) 0.3272(3) 0.1606(2) 0.0173(8) Uani 1 1 d . . .
C14 C 0.0244(4) 0.2481(3) 0.2094(2) 0.0245(9) Uani 1 1 d . . .
H14 H 0.078(3) 0.240(2) 0.2565(19) 0.016(10) Uiso 1 1 d . . .
C15 C -0.0734(4) 0.1770(3) 0.1922(2) 0.0276(10) Uani 1 1 d . . .
H15 H -0.087(3) 0.129(2) 0.2264(19) 0.016(10) Uiso 1 1 d . . .
C16 C -0.1515(4) 0.1839(3) 0.1261(2) 0.0292(11) Uani 1 1 d . . .
H16 H -0.214(4) 0.137(3) 0.1136(19) 0.025(11) Uiso 1 1 d . . .
C17 C -0.1296(5) 0.2609(3) 0.0756(3) 0.0290(10) Uani 1 1 d . . .
H17 H -0.177(4) 0.267(3) 0.035(2) 0.016(11) Uiso 1 1 d . . .
C18 C -0.0306(4) 0.3323(3) 0.0922(2) 0.0236(9) Uani 1 1 d . . .
H18 H -0.014(3) 0.383(3) 0.0585(18) 0.017(10) Uiso 1 1 d . . .
C19 C 0.0839(4) 0.5431(3) 0.15842(19) 0.0194(9) Uani 1 1 d . . .
C20 C -0.0578(5) 0.6710(3) 0.1431(2) 0.0260(10) Uani 1 1 d . . .
H20 H -0.137(4) 0.700(3) 0.1461(19) 0.023(11) Uiso 1 1 d . . .
C21 C 0.0558(5) 0.7029(3) 0.1191(2) 0.0278(10) Uani 1 1 d . . .
H21 H 0.079(3) 0.764(3) 0.0985(18) 0.015(10) Uiso 1 1 d . . .
C22 C -0.1452(6) 0.5165(4) 0.2014(3) 0.0358(12) Uani 1 1 d . . .
H22A H -0.149(4) 0.533(3) 0.251(3) 0.049(15) Uiso 1 1 d . . .
H22B H -0.122(5) 0.447(4) 0.209(3) 0.074(19) Uiso 1 1 d . . .
H22C H -0.218(5) 0.531(4) 0.181(3) 0.055(18) Uiso 1 1 d . . .
B1 B 0.7560(5) 0.8959(4) 0.1331(3) 0.0258(10) Uani 1 1 d . . .
F1 F 0.8396(2) 0.87410(17) 0.07787(12) 0.0339(6) Uani 1 1 d . . .
F2 F 0.6720(2) 0.97526(17) 0.11050(13) 0.0361(6) Uani 1 1 d . . .
F3 F 0.6834(2) 0.80960(17) 0.14750(14) 0.0444(7) Uani 1 1 d . . .
F4 F 0.8333(3) 0.92439(19) 0.19798(13) 0.0461(7) Uani 1 1 d . . .

loop_
_atom_site_aniso_label
_atom_site_aniso_U_11
_atom_site_aniso_U_22
_atom_site_aniso_U_33
_atom_site_aniso_U_23
_atom_site_aniso_U_13
_atom_site_aniso_U_12
Ru1 0.01989(17) 0.01955(17) 0.01347(16) 0.00015(14) 0.00140(11) -0.00226(16)
Cl1 0.0299(6) 0.0283(6) 0.0171(5) 0.0027(4) -0.0017(4) 0.0021(5)
Cl2 0.0327(7) 0.0263(6) 0.0269(6) -0.0017(4) 0.0042(5) -0.0114(5)
P1 0.0204(6) 0.0169(5) 0.0162(5) 0.0015(4) 0.0017(4) -0.0012(4)
N1 0.039(2) 0.018(2) 0.026(2) 0.0040(15) 0.0096(17) 0.0000(18)
N2 0.027(2) 0.0182(18) 0.0183(18) 0.0001(14) -0.0017(15) 0.0032(15)
C1 0.049(4) 0.020(3) 0.089(5) 0.023(3) 0.046(4) 0.019(3)
C2 0.036(3) 0.028(3) 0.064(4) -0.017(3) -0.014(3) 0.003(2)
C3 0.064(4) 0.038(3) 0.023(3) -0.003(2) 0.006(3) 0.022(3)
C4 0.033(3) 0.033(3) 0.065(4) 0.009(3) 0.021(3) 0.006(2)
C5 0.033(3) 0.038(3) 0.071(4) -0.021(3) -0.023(3) 0.013(3)
C6 0.072(4) 0.053(3) 0.016(3) -0.001(2) 0.003(3) 0.035(3)
C7 0.023(2) 0.018(2) 0.015(2) -0.0004(15) 0.0027(17) -0.0004(17)
C8 0.024(3) 0.023(2) 0.019(2) -0.0013(17) 0.0032(18) 0.0010(19)
C9 0.032(3) 0.023(2) 0.024(2) -0.0049(18) -0.003(2) -0.003(2)
C10 0.040(3) 0.031(3) 0.015(2) -0.0063(19) -0.003(2) 0.006(2)
C11 0.041(3) 0.051(3) 0.016(3) 0.002(2) 0.012(2) 0.005(3)
C12 0.023(3) 0.045(3) 0.023(2) -0.001(2) 0.0030(19) -0.001(2)
C13 0.021(2) 0.014(2) 0.017(2) 0.0014(16) 0.0019(16) 0.0008(17)
C14 0.027(3) 0.023(2) 0.023(2) 0.0067(18) -0.0022(19) -0.0016(19)
C15 0.030(3) 0.017(2) 0.036(3) 0.012(2) 0.004(2) -0.006(2)
C16 0.024(3) 0.024(2) 0.040(3) -0.004(2) 0.003(2) -0.004(2)
C17 0.032(3) 0.030(3) 0.024(3) -0.005(2) 0.000(2) -0.003(2)
C18 0.026(3) 0.021(2) 0.024(2) 0.0012(19) 0.0036(19) -0.0025(19)
C19 0.028(3) 0.016(2) 0.014(2) -0.0029(16) -0.0007(17) -0.0031(18)
C20 0.035(3) 0.024(2) 0.019(2) -0.0012(18) -0.0011(19) 0.009(2)
C21 0.048(3) 0.014(2) 0.021(2) 0.0022(18) 0.002(2) 0.004(2)
C22 0.026(3) 0.041(3) 0.041(3) 0.007(3) 0.009(2) 0.002(3)
B1 0.025(3) 0.027(3) 0.025(3) -0.001(2) 0.003(2) 0.000(2)
F1 0.0365(15) 0.0405(15) 0.0261(13) 0.0006(10) 0.0114(11) 0.0048(12)
F2 0.0306(16) 0.0277(13) 0.0497(17) 0.0075(11) 0.0019(12) 0.0056(12)
F3 0.0420(18) 0.0290(14) 0.0651(19) 0.0103(12) 0.0209(14) -0.0033(12)
F4 0.0430(18) 0.0627(18) 0.0312(16) -0.0127(12) -0.0058(12) 0.0052(14)

loop_
_geom_bond_atom_site_label_1
_geom_bond_atom_site_label_2
_geom_bond_distance
_geom_bond_site_symmetry_2
_geom_bond_publ_flag
Ru1 C1 2.159(5) . ?
Ru1 C2 2.174(5) . ?
Ru1 C5 2.175(5) . ?
Ru1 C6 2.177(5) . ?
Ru1 C3 2.219(4) . ?
Ru1 C4 2.220(5) . ?
Ru1 P1 2.3404(14) . ?
Ru1 Cl1 2.3982(13) . ?
Ru1 Cl2 2.4221(15) . ?
P1 C13 1.805(4) . ?
P1 C7 1.830(4) . ?
P1 C19 1.841(4) . ?
N1 C19 1.336(5) . ?
N1 C21 1.363(5) . ?
N2 C19 1.340(5) . ?
N2 C20 1.374(5) . ?
N2 C22 1.460(6) . ?
C1 C2 1.386(7) . ?
C1 C6 1.410(8) . ?
C2 C3 1.393(7) . ?
C3 C4 1.357(7) . ?
C4 C5 1.404(7) . ?
C5 C6 1.376(7) . ?
C7 C8 1.380(5) . ?
C7 C12 1.405(5) . ?
C8 C9 1.383(5) . ?
C9 C10 1.386(6) . ?
C10 C11 1.362(6) . ?
C11 C12 1.392(6) . ?
C13 C14 1.381(5) . ?
C13 C18 1.395(5) . ?
C14 C15 1.376(5) . ?
C15 C16 1.369(6) . ?
C16 C17 1.382(6) . ?
C17 C18 1.384(6) . ?
C20 C21 1.334(6) . ?
B1 F2 1.381(5) . ?
B1 F3 1.382(5) . ?
B1 F1 1.387(5) . ?
B1 F4 1.395(5) . ?
